data_2021993
loop_
_publ_author_name
'Jeroundi, Dounia'
'Mazzah, Ahmed'
'H\"okelek, Tuncer'
'El Hadrami, El Mestafa'
'Renard, Catherine'
'Haoudi, Amal'
'Essassi, El Mokhtar'

_publ_section_title
;
 Crystal structure, Hirshfeld surface analysis and interaction energy and
 DFT studies of
 (S)-10-propargylpyrrolo[2,1-c][1,4]benzodiazepine-5,11-dione
;
_journal_coeditor_code LH5947
_journal_issue 4
_journal_name_full 'Acta Crystallographica Section E Crystallographic Communications'
_journal_page_first 467
_journal_paper_doi 10.1107/S2056989020002698
_journal_volume 76
_journal_year 2020
_chemical_absolute_configuration syn
_chemical_formula_iupac 'C15 H14 N2 O2'
_chemical_formula_moiety 'C15 H14 N2 O2'
_chemical_formula_sum 'C15 H14 N2 O2'
_chemical_formula_weight 254.28
_chemical_name_common NA8
_chemical_name_systematic (<i>S</i>)-10-(Prop-2-yn-1-yl)pyrrolo[2,1-<i>c</i>][1,4]benzodiazepine-5,11-dione
_space_group_crystal_system monoclinic
_space_group_IT_number 4
_space_group_name_Hall 'P 2yb'
_space_group_name_H-M_alt 'P 1 21 1'
_atom_sites_solution_hydrogens geom
_atom_sites_solution_primary dual
_audit_creation_method
;
Olex2 1.2
(compiled 2018.04.03 svn.r3497 for OlexSys, GUI svn.r5486)
;
_cell_angle_alpha 90
_cell_angle_beta 116.9210(10)
_cell_angle_gamma 90
_cell_formula_units_Z 2
_cell_length_a 8.4959(2)
_cell_length_b 9.6479(2)
_cell_length_c 8.7619(2)
_cell_measurement_reflns_used 6478
_cell_measurement_temperature 299.16
_cell_measurement_theta_max 28.50
_cell_measurement_theta_min 2.61
_cell_volume 640.36(3)
_computing_cell_refinement
;
SAINT (Bruker, 2013)
;
_computing_data_collection
;
APEX3 (Bruker, 2013)
;
_computing_data_reduction
;
SAINT (Bruker, 2013)
;
_computing_molecular_graphics
;
<i>OLEX2</i> (Dolomanov <i>et al.</i>,  2009)
;
_computing_publication_material
;
<i>OLEX2</i> (Dolomanov <i>et al.</i>,  2009)
;
_computing_structure_refinement
;
SHELXL (Sheldrick, 2015b)
;
_computing_structure_solution
;
SHELXT (Sheldrick, 2015a)
;
_diffrn_ambient_temperature 299.16
_diffrn_measured_fraction_theta_full 1.000
_diffrn_measured_fraction_theta_max 0.999
_diffrn_measurement_device_type 'Bruker APEXII CCD'
_diffrn_measurement_method '\f and \w scans'
_diffrn_radiation_type MoK\a
_diffrn_radiation_wavelength 0.71073
_diffrn_reflns_av_R_equivalents 0.0241
_diffrn_reflns_av_unetI/netI 0.0232
_diffrn_reflns_limit_h_max 12
_diffrn_reflns_limit_h_min -12
_diffrn_reflns_limit_k_max 13
_diffrn_reflns_limit_k_min -13
_diffrn_reflns_limit_l_max 12
_diffrn_reflns_limit_l_min -12
_diffrn_reflns_number 12206
_diffrn_reflns_theta_full 25.242
_diffrn_reflns_theta_max 30.483
_diffrn_reflns_theta_min 2.607
_diffrn_standards_number 0
_exptl_absorpt_coefficient_mu 0.089
_exptl_absorpt_correction_T_max 0.7461
_exptl_absorpt_correction_T_min 0.6839
_exptl_absorpt_correction_type multi-scan
_exptl_absorpt_process_details
;
(SADABS; Bruker, 2013)
;
_exptl_crystal_colour 'clear light colourless'
_exptl_crystal_density_diffrn 1.319
_exptl_crystal_description plate
_exptl_crystal_F_000 268
_exptl_crystal_size_max 0.39
_exptl_crystal_size_mid 0.369
_exptl_crystal_size_min 0.155
_refine_diff_density_max 0.199
_refine_diff_density_min -0.151
_refine_ls_abs_structure_details
;
Flack <i>x</i> determined using 1347 quotients
[(<i>I</i>^+^)-(<i>I</i>^-^)]/[(<i>I</i>^+^)+(<i>I</i>^-^)]
(Parsons <i>et al.</i>,  2013)
;
_refine_ls_abs_structure_Flack -0.4(3)
_refine_ls_extinction_method none
_refine_ls_goodness_of_fit_ref 1.061
_refine_ls_hydrogen_treatment constr
_refine_ls_matrix_type full
_refine_ls_number_parameters 172
_refine_ls_number_reflns 3821
_refine_ls_number_restraints 1
_refine_ls_restrained_S_all 1.061
_refine_ls_R_factor_all 0.0463
_refine_ls_R_factor_gt 0.0389
_refine_ls_shift/su_max 0.000
_refine_ls_shift/su_mean 0.000
_refine_ls_structure_factor_coef Fsqd
_refine_ls_weighting_details 'w=1/[\s^2^(Fo^2^)+(0.0554P)^2^+0.0351P] where P=(Fo^2^+2Fc^2^)/3'
_refine_ls_weighting_scheme calc
_refine_ls_wR_factor_gt 0.0983
_refine_ls_wR_factor_ref 0.1032
_reflns_number_gt 3349
_reflns_number_total 3821
_reflns_threshold_expression 'I > 2\s(I)'
_cod_data_source_file lh5947sup1.cif
_cod_data_source_block I
_cod_original_sg_symbol_H-M 'P 21'
_cod_database_code 2021993
_shelx_space_group_comment
;
The symmetry employed for this shelxl refinement is uniquely defined
by the following loop, which should always be used as a source of
symmetry information in preference to the above space-group names.
They are only intended as comments.
;
_shelx_estimated_absorpt_t_min 0.966
_shelx_estimated_absorpt_t_max 0.986

loop_
_space_group_symop_operation_xyz
'x, y, z'
'-x, y+1/2, -z'

loop_
_atom_site_type_symbol
_atom_site_label
_atom_site_fract_x
_atom_site_fract_y
_atom_site_fract_z
_atom_site_U_iso_or_equiv
_atom_site_adp_type
_atom_site_calc_flag
_atom_site_occupancy
_atom_site_disorder_assembly
_atom_site_disorder_group
O O1 0.1993(2) 0.71379(15) 0.67243(19) 0.0515(4) Uani d 1 . .
O O2 0.2576(2) 0.4767(2) 0.15885(17) 0.0621(4) Uani d 1 . .
N N1 0.10489(19) 0.59648(15) 0.42473(19) 0.0384(3) Uani d 1 . .
N N2 0.41816(19) 0.46005(16) 0.44625(18) 0.0389(3) Uani d 1 . .
C C1 0.3344(2) 0.49614(17) 0.68011(19) 0.0342(3) Uani d 1 . .
C C2 0.3604(2) 0.4606(2) 0.8441(2) 0.0441(4) Uani d 1 . .
H H2 0.297976 0.507584 0.892040 0.053 Uiso calc 1 . .
C C3 0.4764(3) 0.3576(2) 0.9365(2) 0.0518(5) Uani d 1 . .
H H3 0.491032 0.334562 1.045179 0.062 Uiso calc 1 . .
C C4 0.5709(3) 0.2888(2) 0.8670(3) 0.0525(5) Uani d 1 . .
H H4 0.650555 0.219823 0.929588 0.063 Uiso calc 1 . .
C C5 0.5477(3) 0.3218(2) 0.7046(3) 0.0466(4) Uani d 1 . .
H H5 0.611399 0.274396 0.658401 0.056 Uiso calc 1 . .
C C6 0.4297(2) 0.42536(17) 0.6096(2) 0.0347(3) Uani d 1 . .
C C7 0.2084(2) 0.61152(17) 0.5927(2) 0.0360(3) Uani d 1 . .
C C8 0.0974(2) 0.47097(19) 0.3258(2) 0.0383(3) Uani d 1 . .
H H8 0.088877 0.387499 0.385319 0.046 Uiso calc 1 . .
C C9 0.2629(2) 0.4673(2) 0.3002(2) 0.0396(4) Uani d 1 . .
C C10 -0.0288(3) 0.7001(2) 0.3214(3) 0.0540(5) Uani d 1 . .
H H10A 0.021993 0.792198 0.337758 0.065 Uiso calc 1 . .
H H10B -0.126879 0.701151 0.349469 0.065 Uiso calc 1 . .
C C11 -0.0863(3) 0.6494(3) 0.1404(3) 0.0668(7) Uani d 1 . .
H H11A -0.009804 0.685371 0.094619 0.080 Uiso calc 1 . .
H H11B -0.206984 0.676803 0.065910 0.080 Uiso calc 1 . .
C C12 -0.0705(3) 0.4919(3) 0.1595(3) 0.0561(5) Uani d 1 . .
H H12A -0.171813 0.452660 0.167103 0.067 Uiso calc 1 . .
H H12B -0.060151 0.449916 0.063901 0.067 Uiso calc 1 . .
C C13 0.5822(3) 0.4646(3) 0.4271(3) 0.0522(5) Uani d 1 . .
H H13A 0.618467 0.370691 0.419118 0.063 Uiso calc 1 . .
H H13B 0.558798 0.512036 0.321305 0.063 Uiso calc 1 . .
C C14 0.7252(3) 0.5347(3) 0.5684(3) 0.0559(5) Uani d 1 . .
C C15 0.8456(4) 0.5887(4) 0.6817(4) 0.0771(8) Uani d 1 . .
H H15 0.940820 0.631390 0.771234 0.092 Uiso calc 1 . .

loop_
_atom_site_aniso_label
_atom_site_aniso_U_11
_atom_site_aniso_U_22
_atom_site_aniso_U_33
_atom_site_aniso_U_12
_atom_site_aniso_U_13
_atom_site_aniso_U_23
O1 0.0594(8) 0.0445(7) 0.0560(9) -0.0014(7) 0.0310(7) -0.0151(6)
O2 0.0678(9) 0.0904(12) 0.0351(7) 0.0028(9) 0.0293(6) -0.0011(8)
N1 0.0379(7) 0.0392(8) 0.0384(8) 0.0031(6) 0.0175(6) -0.0009(6)
N2 0.0431(7) 0.0439(8) 0.0358(7) 0.0055(7) 0.0233(6) 0.0027(6)
C1 0.0366(8) 0.0360(8) 0.0303(7) -0.0079(6) 0.0155(6) -0.0054(6)
C2 0.0487(9) 0.0538(11) 0.0312(8) -0.0131(9) 0.0191(7) -0.0088(8)
C3 0.0566(11) 0.0604(12) 0.0291(8) -0.0183(10) 0.0112(8) 0.0028(8)
C4 0.0526(11) 0.0467(11) 0.0432(10) -0.0022(9) 0.0085(9) 0.0108(8)
C5 0.0476(10) 0.0408(10) 0.0479(10) 0.0048(8) 0.0186(8) 0.0039(8)
C6 0.0380(8) 0.0349(8) 0.0314(8) -0.0015(6) 0.0160(7) 0.0001(6)
C7 0.0379(8) 0.0362(8) 0.0400(9) -0.0062(6) 0.0230(7) -0.0055(6)
C8 0.0425(8) 0.0395(8) 0.0326(7) -0.0066(7) 0.0166(6) -0.0036(7)
C9 0.0507(9) 0.0383(8) 0.0340(8) 0.0012(8) 0.0228(7) -0.0013(7)
C10 0.0473(10) 0.0560(12) 0.0551(12) 0.0131(9) 0.0201(9) 0.0082(9)
C11 0.0597(13) 0.0829(17) 0.0490(12) 0.0237(13) 0.0169(10) 0.0158(12)
C12 0.0469(10) 0.0737(15) 0.0373(9) -0.0080(10) 0.0099(8) -0.0042(9)
C13 0.0510(10) 0.0661(13) 0.0520(11) 0.0141(10) 0.0343(9) 0.0040(10)
C14 0.0480(11) 0.0657(13) 0.0659(14) 0.0053(10) 0.0364(11) 0.0103(11)
C15 0.0588(14) 0.093(2) 0.0800(19) -0.0120(14) 0.0319(13) 0.0044(15)

loop_
_atom_type_symbol
_atom_type_description
_atom_type_scat_dispersion_real
_atom_type_scat_dispersion_imag
_atom_type_scat_source
C C 0.0033 0.0016 'International Tables Vol C Tables 4.2.6.8 and 6.1.1.4'
H H 0.0000 0.0000 'International Tables Vol C Tables 4.2.6.8 and 6.1.1.4'
N N 0.0061 0.0033 'International Tables Vol C Tables 4.2.6.8 and 6.1.1.4'
O O 0.0106 0.0060 'International Tables Vol C Tables 4.2.6.8 and 6.1.1.4'

loop_
_geom_angle_atom_site_label_1
_geom_angle_atom_site_label_2
_geom_angle_atom_site_label_3
_geom_angle_site_symmetry_1
_geom_angle_site_symmetry_3
_geom_angle
_geom_angle_publ_flag
C7 N1 C8 . . 124.64(14) ?
C7 N1 C10 . . 122.81(16) ?
C8 N1 C10 . . 112.28(14) ?
C6 N2 C13 . . 118.67(14) ?
C9 N2 C6 . . 123.48(14) ?
C9 N2 C13 . . 116.98(15) ?
C2 C1 C6 . . 118.81(16) ?
C2 C1 C7 . . 117.02(15) ?
C6 C1 C7 . . 124.15(14) ?
C1 C2 H2 . . 119.3 ?
C3 C2 C1 . . 121.41(18) ?
C3 C2 H2 . . 119.3 ?
C2 C3 H3 . . 120.2 ?
C2 C3 C4 . . 119.60(18) ?
C4 C3 H3 . . 120.2 ?
C3 C4 H4 . . 119.9 ?
C3 C4 C5 . . 120.23(19) ?
C5 C4 H4 . . 119.9 ?
C4 C5 H5 . . 119.7 ?
C4 C5 C6 . . 120.63(19) ?
C6 C5 H5 . . 119.7 ?
C1 C6 N2 . . 122.46(14) ?
C5 C6 N2 . . 118.13(15) ?
C5 C6 C1 . . 119.32(15) ?
O1 C7 N1 . . 122.16(17) ?
O1 C7 C1 . . 121.40(16) ?
N1 C7 C1 . . 116.43(14) ?
N1 C8 H8 . . 110.8 ?
N1 C8 C9 . . 108.01(14) ?
N1 C8 C12 . . 103.06(16) ?
C9 C8 H8 . . 110.8 ?
C9 C8 C12 . . 112.98(15) ?
C12 C8 H8 . . 110.8 ?
O2 C9 N2 . . 122.16(17) ?
O2 C9 C8 . . 122.34(16) ?
N2 C9 C8 . . 115.42(14) ?
N1 C10 H10A . . 111.2 ?
N1 C10 H10B . . 111.2 ?
N1 C10 C11 . . 102.59(18) ?
H10A C10 H10B . . 109.2 ?
C11 C10 H10A . . 111.2 ?
C11 C10 H10B . . 111.2 ?
C10 C11 H11A . . 111.0 ?
C10 C11 H11B . . 111.0 ?
C10 C11 C12 . . 103.65(19) ?
H11A C11 H11B . . 109.0 ?
C12 C11 H11A . . 111.0 ?
C12 C11 H11B . . 111.0 ?
C8 C12 C11 . . 103.60(18) ?
C8 C12 H12A . . 111.0 ?
C8 C12 H12B . . 111.0 ?
C11 C12 H12A . . 111.0 ?
C11 C12 H12B . . 111.0 ?
H12A C12 H12B . . 109.0 ?
N2 C13 H13A . . 109.1 ?
N2 C13 H13B . . 109.1 ?
H13A C13 H13B . . 107.8 ?
C14 C13 N2 . . 112.66(17) ?
C14 C13 H13A . . 109.1 ?
C14 C13 H13B . . 109.1 ?
C15 C14 C13 . . 177.4(3) ?
C14 C15 H15 . . 180.0 ?

loop_
_geom_bond_atom_site_label_1
_geom_bond_atom_site_label_2
_geom_bond_site_symmetry_2
_geom_bond_distance
_geom_bond_publ_flag
O1 C7 . 1.231(2) ?
O2 C9 . 1.222(2) ?
N1 C7 . 1.337(2) ?
N1 C8 . 1.474(2) ?
N1 C10 . 1.476(2) ?
N2 C6 . 1.429(2) ?
N2 C9 . 1.362(2) ?
N2 C13 . 1.478(2) ?
C1 C2 . 1.394(2) ?
C1 C6 . 1.399(2) ?
C1 C7 . 1.493(2) ?
C2 H2 . 0.9300 ?
C2 C3 . 1.376(3) ?
C3 H3 . 0.9300 ?
C3 C4 . 1.378(3) ?
C4 H4 . 0.9300 ?
C4 C5 . 1.382(3) ?
C5 H5 . 0.9300 ?
C5 C6 . 1.393(2) ?
C8 H8 . 0.9800 ?
C8 C9 . 1.521(3) ?
C8 C12 . 1.522(3) ?
C10 H10A . 0.9700 ?
C10 H10B . 0.9700 ?
C10 C11 . 1.513(3) ?
C11 H11A . 0.9700 ?
C11 H11B . 0.9700 ?
C11 C12 . 1.527(4) ?
C12 H12A . 0.9700 ?
C12 H12B . 0.9700 ?
C13 H13A . 0.9700 ?
C13 H13B . 0.9700 ?
C13 C14 . 1.450(3) ?
C14 C15 . 1.176(4) ?
C15 H15 . 0.9300 ?

loop_
_geom_contact_atom_site_label_1
_geom_contact_atom_site_label_2
_geom_contact_distance
_geom_contact_site_symmetry_1
_geom_contact_site_symmetry_2
_geom_contact_publ_flag
O1 C15 3.273(4) . 1_455 yes
O1 C13 3.395(3) . 2_656 yes
O2 C2 3.252(2) . 1_554 yes
O2 C11 3.303(3) . . yes
O2 C4 3.397(3) . 2_656 yes
O1 H8 2.82 . 2_556 yes
O1 H12A 2.76 . 2_556 yes
O1 H2 2.63 . . yes
O1 H10A 2.73 . . yes
O1 H15 2.81 . 1_455 yes
O1 H13A 2.54 . 2_656 yes
O2 H2 2.53 . 1_554 yes
O2 H12B 2.45 . . yes
O2 H13B 2.32 . . yes
O2 H11A 2.89 . . yes
O2 H4 2.69 . 2_656 yes
N1 N2 2.898(2) . . yes
C2 C10 3.558(3) . 2_546 yes
C4 C12 3.552(4) . 1_656 yes
C5 C14 3.090(4) . . yes
C7 C15 3.512(4) . 1_455 yes
C1 H8 2.69 . . yes
C3 H12A 2.90 . 1_656 yes
C3 H11B 2.87 . 2_546 yes
C5 H13A 2.86 . . yes
C6 H8 2.69 . . yes
C7 H13A 2.93 . 2_656 yes
C13 H5 2.66 . . yes
C14 H5 2.92 . . yes
H5 H13A 2.32 . . yes

loop_
_geom_hbond_atom_site_label_D
_geom_hbond_atom_site_label_H
_geom_hbond_atom_site_label_A
_geom_hbond_site_symmetry_A
_geom_hbond_distance_DH
_geom_hbond_distance_HA
_geom_hbond_distance_DA
_geom_hbond_angle_DHA
_geom_hbond_publ_flag
C2 H2 O2 1_556 0.93 2.53 3.252(2) 135 yes
C13 H13A O1 2_646 0.97 2.54 3.395(3) 147 yes

_cod_database_fobs_code 2021993
